data_7131953
loop_
_publ_author_name
'Shi, Maoqing'
'Niu, Gejun'
'Zhang, Tianyuan'
'Xu, Aimin'
'Zheng, Rimei'
'yusuf, abdulla'
'Shi, Taoda'
'Hu, Wenhao'
'Qian, Yu'

_publ_section_title
;
 Silver-Catalyzed Pyrazole Migration and Cycloaddition Reaction of Diazo
 Pyrazoleamides with Ketimines
;
_journal_name_full 'Chemical Communications'
_journal_paper_doi 10.1039/D3CC03253A
_journal_year 2023
_chemical_formula_moiety 'C33 H26 N4 O2'
_chemical_formula_sum 'C33 H26 N4 O2'
_chemical_formula_weight 510.58
_space_group_crystal_system monoclinic
_space_group_IT_number 14
_space_group_name_Hall '-P 2yn'
_space_group_name_H-M_alt 'P 1 21/n 1'
_atom_sites_solution_hydrogens geom
_atom_sites_solution_primary dual
_audit_block_doi 10.5517/ccdc.csd.cc2d4nhq
_audit_creation_date 2022-09-02
_audit_creation_method
;
Olex2 1.5
(compiled 2022.04.07 svn.rca3783a0 for OlexSys, GUI svn.r6498)
;
_audit_update_record
;
2022-09-23 deposited with the CCDC.	2023-07-31 downloaded from the CCDC.
;
_cell_angle_alpha 90
_cell_angle_beta 96.473(3)
_cell_angle_gamma 90
_cell_formula_units_Z 4
_cell_length_a 13.1778(4)
_cell_length_b 14.3635(4)
_cell_length_c 13.5804(4)
_cell_measurement_reflns_used 8331
_cell_measurement_temperature 99.99(10)
_cell_measurement_theta_max 75.3760
_cell_measurement_theta_min 4.4500
_cell_volume 2554.10(13)
_computing_cell_refinement 'CrysAlisPro 1.171.42.60a (Rigaku OD, 2022)'
_computing_data_collection 'CrysAlisPro 1.171.42.60a (Rigaku OD, 2022)'
_computing_data_reduction 'CrysAlisPro 1.171.42.60a (Rigaku OD, 2022)'
_computing_molecular_graphics 'Olex2 1.5 (Dolomanov et al., 2009)'
_computing_publication_material 'Olex2 1.5 (Dolomanov et al., 2009)'
_computing_structure_refinement 'SHELXL 2014/7 (Sheldrick, 2015)'
_computing_structure_solution 'SHELXT 2014/5 (Sheldrick, 2014)'
_diffrn_ambient_environment N~2~
_diffrn_ambient_temperature 99.99(10)
_diffrn_detector 'Hybrid Pixel Array Detector'
_diffrn_detector_area_resol_mean 10.0000
_diffrn_detector_type HyPix
_diffrn_measured_fraction_theta_full 0.990
_diffrn_measured_fraction_theta_max 0.934
_diffrn_measurement_details
;
List of Runs (angles in degrees, time in seconds):

  # Type    Start    End  Width  t~exp~   \w     \q     \k     \f   Frames
#--------------------------------------------------------------------------
  1  \w    -27.00  48.00   0.50    0.09    --   44.97 -70.00  21.00  150
  2  \w     68.00  93.00   0.50    0.37    --  105.71 -94.00  60.00   50
  3  \w     32.00  74.00   0.50    0.37    --  105.71 -70.00  21.00   84
  4  \w     40.00  72.00   0.50    0.37    --  105.71 -61.00  30.00   64
  5  \w     39.00  70.00   0.50    0.37    --  105.71 -61.00 -30.00   62
  6  \w     83.00 154.00   0.50    0.37    --  105.71  15.00 -60.00  142
  7  \w    145.00 172.00   0.50    0.37    --  105.71  45.00 -90.00   54
  8  \w    101.00 127.00   0.50    0.37    --  105.71  45.00 -90.00   52
  9  \w    112.00 137.00   0.50    0.37    --  105.71  70.00 152.00   50
 10  \w     46.00  71.00   0.50    0.09    --   44.97  70.00 152.00   50
 11  \w    -11.00  28.00   0.50    0.09    --  -44.97  70.00 152.00   78
 12  \w    -24.00  33.00   0.50    0.09    --  -44.97  19.00 150.00  114
 13  \w    -82.00 -26.00   0.50    0.37    -- -100.00  70.00 152.00  112
 14  \w    -64.00 -27.00   0.50    0.37    -- -100.00  61.00   0.00   74
 15  \w    -69.00 -39.00   0.50    0.37    -- -100.00  61.00 -30.00   60
 16  \w    -66.00 -40.00   0.50    0.37    -- -100.00  61.00 -60.00   52
 17  \w    -68.00 -27.00   0.50    0.37    -- -100.00  61.00-120.00   82
 18  \w    -69.00 -27.00   0.50    0.37    -- -100.00  61.00-150.00   84
 19  \w    -24.00  29.00   0.50    0.09    --  -44.97  19.00 -30.00  106
 20  \w    -68.00 -27.00   0.50    0.37    -- -100.00  61.00 120.00   82
 21  \w   -167.00-115.00   0.50    0.37    -- -100.00 -30.00  60.00  104
 22  \w   -175.00 -95.00   0.50    0.37    -- -100.00 -30.00  90.00  160
 23  \w   -158.00 -98.00   0.50    0.37    -- -100.00 -70.00  21.00  120
 24  \w   -106.00 -46.00   0.50    0.09    --  -44.97 -70.00  21.00  120
;
_diffrn_measurement_device 'four-circle diffractometer'
_diffrn_measurement_device_type 'XtaLAB Synergy R, DW system, HyPix'
_diffrn_measurement_method '\w scans'
_diffrn_orient_matrix_type 'CrysAlisPro convention (1999,Acta A55,543-557)'
_diffrn_orient_matrix_UB_11 0.1158436000
_diffrn_orient_matrix_UB_12 -0.0044473000
_diffrn_orient_matrix_UB_13 0.0326318000
_diffrn_orient_matrix_UB_21 0.0087444000
_diffrn_orient_matrix_UB_22 -0.0850321000
_diffrn_orient_matrix_UB_23 -0.0675846000
_diffrn_orient_matrix_UB_31 0.0193714000
_diffrn_orient_matrix_UB_32 0.0651490000
_diffrn_orient_matrix_UB_33 -0.0859503000
_diffrn_radiation_monochromator mirror
_diffrn_radiation_probe x-ray
_diffrn_radiation_type 'Cu K\a'
_diffrn_radiation_wavelength 1.54184
_diffrn_reflns_av_R_equivalents 0.0556
_diffrn_reflns_av_unetI/netI 0.0491
_diffrn_reflns_Laue_measured_fraction_full 0.990
_diffrn_reflns_Laue_measured_fraction_max 0.934
_diffrn_reflns_limit_h_max 16
_diffrn_reflns_limit_h_min -16
_diffrn_reflns_limit_k_max 17
_diffrn_reflns_limit_k_min -17
_diffrn_reflns_limit_l_max 15
_diffrn_reflns_limit_l_min -16
_diffrn_reflns_number 15240
_diffrn_reflns_point_group_measured_fraction_full 0.990
_diffrn_reflns_point_group_measured_fraction_max 0.934
_diffrn_reflns_theta_full 67.684
_diffrn_reflns_theta_max 75.695
_diffrn_reflns_theta_min 4.432
_diffrn_source 'Rotating-anode X-ray tube'
_diffrn_source_type 'Rigaku (Cu) X-ray Source'
_exptl_absorpt_coefficient_mu 0.671
_exptl_absorpt_correction_T_max 1.00000
_exptl_absorpt_correction_T_min 0.18850
_exptl_absorpt_correction_type multi-scan
_exptl_absorpt_process_details
;
CrysAlisPro 1.171.42.60a (Rigaku Oxford Diffraction, 2022)
Empirical absorption correction using spherical harmonics,
implemented in SCALE3 ABSPACK scaling algorithm.
;
_exptl_crystal_colour 'clear pale yellow'
_exptl_crystal_density_diffrn 1.328
_exptl_crystal_description plate
_exptl_crystal_F_000 1072
_refine_diff_density_max 0.357
_refine_diff_density_min -0.328
_refine_diff_density_rms 0.073
_refine_ls_extinction_method none
_refine_ls_goodness_of_fit_ref 1.048
_refine_ls_hydrogen_treatment constr
_refine_ls_matrix_type full
_refine_ls_number_parameters 353
_refine_ls_number_reflns 4962
_refine_ls_number_restraints 0
_refine_ls_restrained_S_all 1.048
_refine_ls_R_factor_all 0.0653
_refine_ls_R_factor_gt 0.0564
_refine_ls_shift/su_max 0.000
_refine_ls_shift/su_mean 0.000
_refine_ls_structure_factor_coef Fsqd
_refine_ls_weighting_details 'w=1/[\s^2^(Fo^2^)+(0.1013P)^2^+0.9588P] where P=(Fo^2^+2Fc^2^)/3'
_refine_ls_weighting_scheme calc
_refine_ls_wR_factor_gt 0.1546
_refine_ls_wR_factor_ref 0.1628
_reflns_Friedel_coverage 0.000
_reflns_number_gt 4171
_reflns_number_total 4962
_reflns_threshold_expression 'I > 2\s(I)'
_cod_data_source_file d3cc03253a2.cif
_cod_data_source_block 20220902-smq-f-47_auto
_cod_database_code 7131953
_shelx_shelxl_version_number 2014/7
_chemical_oxdiff_formula 'C H N O'
_shelx_space_group_comment
;
The symmetry employed for this shelxl refinement is uniquely defined
by the following loop, which should always be used as a source of
symmetry information in preference to the above space-group names.
They are only intended as comments.
;
_olex2_refinement_description
;
1. Fixed Uiso
 At 1.2 times of:
  All C(H) groups, All C(H,H) groups
 At 1.5 times of:
  All C(H,H,H) groups
2.a Secondary CH2 refined with riding coordinates:
 C17(H17A,H17B)
2.b Aromatic/amide H refined with riding coordinates:
 C11(H11), C14(H14), C2(H2), C6(H6), C25(H25), C3(H3), C12(H12), C13(H13),
 C26(H26), C5(H5), C32(H32), C29(H29), C33(H33), C27(H27), C28(H28), C4(H4),
 C23(H23), C19(H19), C22(H22), C20(H20), C21(H21)
2.c Idealised Me refined as rotating group:
 C31(H31A,H31B,H31C)
;
_olex2_submission_special_instructions 'No special instructions were received'
_oxdiff_exptl_absorpt_empirical_details
;
Empirical correction (ABSPACK) includes:
- Absorption correction using spherical harmonics
- Frame scaling
;
_oxdiff_exptl_absorpt_empirical_full_max 3.535
_oxdiff_exptl_absorpt_empirical_full_min 0.571

loop_
_space_group_symop_operation_xyz
'x, y, z'
'-x+1/2, y+1/2, -z+1/2'
'-x, -y, -z'
'x-1/2, -y-1/2, z-1/2'

loop_
_atom_site_label
_atom_site_type_symbol
_atom_site_fract_x
_atom_site_fract_y
_atom_site_fract_z
_atom_site_U_iso_or_equiv
_atom_site_adp_type
_atom_site_occupancy
_atom_site_site_symmetry_order
_atom_site_calc_flag
_atom_site_refinement_flags_posn
_atom_site_refinement_flags_adp
_atom_site_refinement_flags_occupancy
_atom_site_disorder_assembly
_atom_site_disorder_group
O1 O 0.68275(10) 0.65194(9) 0.19045(9) 0.0264(3) Uani 1 1 d . . . . .
O2 O 0.97660(10) 0.58347(9) 0.35991(10) 0.0269(3) Uani 1 1 d . . . . .
N3 N 0.96664(11) 0.80810(10) 0.33396(11) 0.0207(3) Uani 1 1 d . . . . .
N2 N 0.81918(11) 0.65415(10) 0.38020(11) 0.0213(3) Uani 1 1 d . . . . .
N1 N 0.64260(12) 0.80217(10) 0.23281(11) 0.0223(3) Uani 1 1 d . . . . .
N4 N 1.02651(12) 0.78661(11) 0.41977(11) 0.0256(3) Uani 1 1 d . . . . .
C1 C 0.76353(14) 0.59969(12) 0.44174(13) 0.0225(4) Uani 1 1 d . . . . .
C11 C 0.79622(13) 0.86816(12) 0.45862(13) 0.0224(4) Uani 1 1 d . . . . .
H11 H 0.8519 0.8420 0.5000 0.027 Uiso 1 1 calc R U . . .
C15 C 0.67305(13) 0.86255(12) 0.31311(13) 0.0205(4) Uani 1 1 d . . . . .
C7 C 0.91304(14) 0.64402(12) 0.34806(13) 0.0215(4) Uani 1 1 d . . . . .
C16 C 0.69880(14) 0.72201(12) 0.24002(13) 0.0216(4) Uani 1 1 d . . . . .
C14 C 0.63115(14) 0.94692(12) 0.33506(14) 0.0233(4) Uani 1 1 d . . . . .
H14 H 0.5759 0.9734 0.2933 0.028 Uiso 1 1 calc R U . . .
C10 C 0.75596(13) 0.82402(12) 0.37266(13) 0.0205(4) Uani 1 1 d . . . . .
C2 C 0.66587(15) 0.62756(13) 0.45911(14) 0.0254(4) Uani 1 1 d . . . . .
H2 H 0.6368 0.6828 0.4295 0.030 Uiso 1 1 calc R U . . .
C9 C 0.78779(13) 0.73776(11) 0.32264(13) 0.0200(4) Uani 1 1 d . . . . .
C8 C 0.90095(13) 0.73568(12) 0.28643(13) 0.0209(4) Uani 1 1 d . . . . .
C6 C 0.80716(15) 0.51912(13) 0.48616(14) 0.0262(4) Uani 1 1 d . . . . .
H6 H 0.8743 0.5007 0.4754 0.031 Uiso 1 1 calc R U . . .
C24 C 0.91662(14) 0.72454(12) 0.17803(13) 0.0226(4) Uani 1 1 d . . . . .
C30 C 0.96970(14) 0.90061(12) 0.31155(13) 0.0233(4) Uani 1 1 d . . . . .
C18 C 0.45368(15) 0.80000(14) 0.19056(13) 0.0264(4) Uani 1 1 d . . . . .
C25 C 0.85078(15) 0.75815(12) 0.09863(14) 0.0255(4) Uani 1 1 d . . . . .
H25 H 0.7904 0.7902 0.1107 0.031 Uiso 1 1 calc R U . . .
C3 C 0.61153(16) 0.57433(14) 0.51976(15) 0.0302(4) Uani 1 1 d . . . . .
H3 H 0.5450 0.5933 0.5320 0.036 Uiso 1 1 calc R U . . .
C12 C 0.75257(14) 0.95242(13) 0.48284(14) 0.0252(4) Uani 1 1 d . . . . .
H12 H 0.7777 0.9832 0.5426 0.030 Uiso 1 1 calc R U . . .
C13 C 0.67331(14) 0.99181(12) 0.42122(14) 0.0253(4) Uani 1 1 d . . . . .
H13 H 0.6470 1.0506 0.4379 0.030 Uiso 1 1 calc R U . . .
C26 C 0.87258(16) 0.74527(13) 0.00209(15) 0.0291(4) Uani 1 1 d . . . . .
H26 H 0.8266 0.7678 -0.0515 0.035 Uiso 1 1 calc R U . . .
C5 C 0.75073(16) 0.46677(14) 0.54604(15) 0.0312(4) Uani 1 1 d . . . . .
H5 H 0.7794 0.4116 0.5761 0.037 Uiso 1 1 calc R U . . .
C31 C 0.90869(15) 0.94664(13) 0.22576(14) 0.0259(4) Uani 1 1 d . . . . .
H31A H 0.9343 0.9270 0.1640 0.039 Uiso 1 1 calc R U . . .
H31B H 0.9149 1.0144 0.2326 0.039 Uiso 1 1 calc R U . . .
H31C H 0.8368 0.9287 0.2244 0.039 Uiso 1 1 calc R U . . .
C32 C 1.03587(15) 0.93976(13) 0.38485(14) 0.0271(4) Uani 1 1 d . . . . .
H32 H 1.0553 1.0034 0.3909 0.032 Uiso 1 1 calc R U . . .
C17 C 0.55677(14) 0.82029(13) 0.15687(13) 0.0246(4) Uani 1 1 d . . . . .
H17A H 0.5651 0.7817 0.0979 0.030 Uiso 1 1 calc R U . . .
H17B H 0.5588 0.8864 0.1367 0.030 Uiso 1 1 calc R U . . .
C29 C 1.00596(14) 0.67922(13) 0.15798(15) 0.0269(4) Uani 1 1 d . . . . .
H29 H 1.0519 0.6559 0.2112 0.032 Uiso 1 1 calc R U . . .
C33 C 1.06911(15) 0.86695(13) 0.44923(15) 0.0288(4) Uani 1 1 d . . . . .
H33 H 1.1164 0.8743 0.5069 0.035 Uiso 1 1 calc R U . . .
C27 C 0.96127(17) 0.69963(14) -0.01690(15) 0.0316(5) Uani 1 1 d . . . . .
H27 H 0.9757 0.6903 -0.0832 0.038 Uiso 1 1 calc R U . . .
C28 C 1.02836(16) 0.66785(15) 0.06149(16) 0.0326(5) Uani 1 1 d . . . . .
H28 H 1.0901 0.6381 0.0491 0.039 Uiso 1 1 calc R U . . .
C4 C 0.65312(17) 0.49349(15) 0.56290(15) 0.0333(5) Uani 1 1 d . . . . .
H4 H 0.6150 0.4566 0.6037 0.040 Uiso 1 1 calc R U . . .
C23 C 0.38724(15) 0.87172(16) 0.20692(15) 0.0331(5) Uani 1 1 d . . . . .
H23 H 0.4068 0.9344 0.1971 0.040 Uiso 1 1 calc R U . . .
C19 C 0.42388(18) 0.70823(16) 0.20429(15) 0.0356(5) Uani 1 1 d . . . . .
H19 H 0.4687 0.6583 0.1939 0.043 Uiso 1 1 calc R U . . .
C22 C 0.29234(17) 0.8528(2) 0.23747(17) 0.0451(6) Uani 1 1 d . . . . .
H22 H 0.2479 0.9025 0.2496 0.054 Uiso 1 1 calc R U . . .
C20 C 0.3274(2) 0.69030(19) 0.23348(16) 0.0466(6) Uani 1 1 d . . . . .
H20 H 0.3062 0.6279 0.2419 0.056 Uiso 1 1 calc R U . . .
C21 C 0.26269(18) 0.7628(2) 0.25013(18) 0.0494(7) Uani 1 1 d . . . . .
H21 H 0.1974 0.7502 0.2704 0.059 Uiso 1 1 calc R U . . .

loop_
_atom_site_aniso_label
_atom_site_aniso_U_11
_atom_site_aniso_U_22
_atom_site_aniso_U_33
_atom_site_aniso_U_23
_atom_site_aniso_U_13
_atom_site_aniso_U_12
O1 0.0344(7) 0.0193(7) 0.0248(7) -0.0037(5) 0.0004(5) -0.0025(5)
O2 0.0284(6) 0.0192(6) 0.0330(7) 0.0015(5) 0.0033(5) 0.0056(5)
N3 0.0238(7) 0.0173(7) 0.0207(7) 0.0002(5) 0.0013(6) 0.0000(6)
N2 0.0270(8) 0.0147(7) 0.0221(7) 0.0032(5) 0.0022(6) 0.0012(6)
N1 0.0259(7) 0.0191(8) 0.0210(7) -0.0012(6) -0.0011(6) 0.0009(6)
N4 0.0288(8) 0.0235(8) 0.0235(8) 0.0029(6) -0.0018(6) -0.0016(6)
C1 0.0306(9) 0.0181(9) 0.0186(8) -0.0015(6) 0.0014(7) -0.0029(7)
C11 0.0230(8) 0.0221(9) 0.0218(8) 0.0004(7) 0.0012(7) -0.0019(7)
C15 0.0242(8) 0.0175(8) 0.0199(8) 0.0022(6) 0.0029(7) -0.0029(6)
C7 0.0286(9) 0.0145(8) 0.0210(8) -0.0011(6) 0.0013(7) -0.0002(7)
C16 0.0271(9) 0.0173(8) 0.0208(8) 0.0009(7) 0.0041(7) -0.0004(7)
C14 0.0267(9) 0.0160(8) 0.0275(9) 0.0022(7) 0.0038(7) 0.0013(7)
C10 0.0249(8) 0.0159(8) 0.0214(8) 0.0017(6) 0.0052(7) -0.0011(6)
C2 0.0307(9) 0.0202(9) 0.0254(9) 0.0007(7) 0.0030(7) -0.0019(7)
C9 0.0269(8) 0.0130(8) 0.0201(8) 0.0030(6) 0.0021(7) 0.0004(6)
C8 0.0236(8) 0.0170(8) 0.0219(9) -0.0004(6) 0.0011(7) -0.0004(6)
C6 0.0336(10) 0.0192(9) 0.0252(9) -0.0005(7) 0.0009(7) -0.0005(7)
C24 0.0280(9) 0.0157(8) 0.0249(9) -0.0025(7) 0.0066(7) -0.0048(7)
C30 0.0276(9) 0.0189(9) 0.0238(9) 0.0003(7) 0.0048(7) -0.0011(7)
C18 0.0292(9) 0.0299(10) 0.0185(8) 0.0033(7) -0.0046(7) -0.0038(7)
C25 0.0337(9) 0.0180(9) 0.0250(9) -0.0002(7) 0.0040(7) -0.0021(7)
C3 0.0319(10) 0.0292(10) 0.0300(10) -0.0010(8) 0.0058(8) -0.0046(8)
C12 0.0280(9) 0.0222(9) 0.0255(9) -0.0052(7) 0.0037(7) -0.0028(7)
C13 0.0290(9) 0.0152(8) 0.0327(10) -0.0024(7) 0.0080(7) 0.0007(7)
C26 0.0410(11) 0.0225(9) 0.0241(9) 0.0009(7) 0.0049(8) -0.0043(8)
C5 0.0443(11) 0.0195(9) 0.0292(10) 0.0047(7) 0.0012(8) -0.0038(8)
C31 0.0332(9) 0.0192(9) 0.0245(9) 0.0030(7) 0.0000(7) -0.0005(7)
C32 0.0318(9) 0.0194(9) 0.0293(10) 0.0015(7) -0.0002(8) -0.0057(7)
C17 0.0283(9) 0.0235(9) 0.0209(8) 0.0018(7) -0.0023(7) 0.0028(7)
C29 0.0252(9) 0.0251(9) 0.0306(10) -0.0040(7) 0.0036(7) -0.0044(7)
C33 0.0326(10) 0.0249(10) 0.0273(10) 0.0017(7) -0.0044(8) -0.0040(8)
C27 0.0433(11) 0.0272(10) 0.0266(10) -0.0058(8) 0.0143(8) -0.0102(8)
C28 0.0319(10) 0.0300(10) 0.0382(11) -0.0073(8) 0.0141(8) -0.0048(8)
C4 0.0426(11) 0.0289(10) 0.0288(10) 0.0055(8) 0.0053(8) -0.0112(9)
C23 0.0291(10) 0.0391(11) 0.0298(10) 0.0056(8) -0.0020(8) 0.0028(8)
C19 0.0447(12) 0.0341(11) 0.0257(10) 0.0009(8) -0.0068(8) -0.0113(9)
C22 0.0277(10) 0.0701(18) 0.0367(12) 0.0089(11) 0.0001(9) 0.0029(10)
C20 0.0553(15) 0.0542(15) 0.0277(11) 0.0080(10) -0.0069(10) -0.0302(12)
C21 0.0305(11) 0.084(2) 0.0321(12) 0.0084(12) -0.0033(9) -0.0169(12)

loop_
_atom_type_symbol
_atom_type_description
_atom_type_scat_dispersion_real
_atom_type_scat_dispersion_imag
_atom_type_scat_source
C C 0.0181 0.0091 'International Tables Vol C Tables 4.2.6.8 and 6.1.1.4'
H H 0.0000 0.0000 'International Tables Vol C Tables 4.2.6.8 and 6.1.1.4'
N N 0.0311 0.0180 'International Tables Vol C Tables 4.2.6.8 and 6.1.1.4'
O O 0.0492 0.0322 'International Tables Vol C Tables 4.2.6.8 and 6.1.1.4'

loop_
_geom_angle_atom_site_label_1
_geom_angle_atom_site_label_2
_geom_angle_atom_site_label_3
_geom_angle
_geom_angle_site_symmetry_1
_geom_angle_site_symmetry_3
_geom_angle_publ_flag
N4 N3 C8 118.26(14) . . ?
C30 N3 N4 112.41(14) . . ?
C30 N3 C8 128.86(15) . . ?
C1 N2 C9 129.50(15) . . ?
C7 N2 C1 132.95(15) . . ?
C7 N2 C9 97.36(13) . . ?
C15 N1 C17 124.23(15) . . ?
C16 N1 C15 110.91(15) . . ?
C16 N1 C17 124.68(15) . . ?
C33 N4 N3 104.17(14) . . ?
C2 C1 N2 119.56(16) . . ?
C2 C1 C6 120.50(17) . . ?
C6 C1 N2 119.93(17) . . ?
C10 C11 H11 121.0 . . ?
C10 C11 C12 117.92(17) . . ?
C12 C11 H11 121.0 . . ?
C14 C15 N1 128.30(16) . . ?
C14 C15 C10 121.93(16) . . ?
C10 C15 N1 109.77(15) . . ?
O2 C7 N2 132.46(17) . . ?
O2 C7 C8 135.12(17) . . ?
N2 C7 C8 92.31(13) . . ?
O1 C16 N1 126.78(17) . . ?
O1 C16 C9 126.40(16) . . ?
N1 C16 C9 106.82(14) . . ?
C15 C14 H14 121.4 . . ?
C15 C14 C13 117.16(17) . . ?
C13 C14 H14 121.4 . . ?
C11 C10 C15 120.54(16) . . ?
C11 C10 C9 131.58(16) . . ?
C15 C10 C9 107.82(15) . . ?
C1 C2 H2 120.2 . . ?
C3 C2 C1 119.52(18) . . ?
C3 C2 H2 120.2 . . ?
N2 C9 C16 114.36(14) . . ?
N2 C9 C10 120.86(14) . . ?
N2 C9 C8 86.15(12) . . ?
C16 C9 C8 115.17(14) . . ?
C10 C9 C16 102.84(14) . . ?
C10 C9 C8 117.86(14) . . ?
N3 C8 C7 110.22(14) . . ?
N3 C8 C9 111.91(13) . . ?
N3 C8 C24 111.47(14) . . ?
C7 C8 C9 83.95(12) . . ?
C24 C8 C7 114.51(14) . . ?
C24 C8 C9 121.75(14) . . ?
C1 C6 H6 120.6 . . ?
C5 C6 C1 118.75(18) . . ?
C5 C6 H6 120.6 . . ?
C25 C24 C8 125.00(16) . . ?
C25 C24 C29 118.38(17) . . ?
C29 C24 C8 116.59(16) . . ?
N3 C30 C31 125.33(16) . . ?
N3 C30 C32 105.69(16) . . ?
C32 C30 C31 128.95(17) . . ?
C23 C18 C17 120.76(18) . . ?
C23 C18 C19 119.26(19) . . ?
C19 C18 C17 119.98(19) . . ?
C24 C25 H25 119.7 . . ?
C26 C25 C24 120.59(18) . . ?
C26 C25 H25 119.7 . . ?
C2 C3 H3 119.7 . . ?
C2 C3 C4 120.60(19) . . ?
C4 C3 H3 119.7 . . ?
C11 C12 H12 119.5 . . ?
C13 C12 C11 121.02(17) . . ?
C13 C12 H12 119.5 . . ?
C14 C13 H13 119.3 . . ?
C12 C13 C14 121.35(17) . . ?
C12 C13 H13 119.3 . . ?
C25 C26 H26 119.8 . . ?
C25 C26 C27 120.47(19) . . ?
C27 C26 H26 119.8 . . ?
C6 C5 H5 119.4 . . ?
C6 C5 C4 121.11(18) . . ?
C4 C5 H5 119.4 . . ?
C30 C31 H31A 109.5 . . ?
C30 C31 H31B 109.5 . . ?
C30 C31 H31C 109.5 . . ?
H31A C31 H31B 109.5 . . ?
H31A C31 H31C 109.5 . . ?
H31B C31 H31C 109.5 . . ?
C30 C32 H32 127.0 . . ?
C30 C32 C33 106.02(16) . . ?
C33 C32 H32 127.0 . . ?
N1 C17 C18 113.70(15) . . ?
N1 C17 H17A 108.8 . . ?
N1 C17 H17B 108.8 . . ?
C18 C17 H17A 108.8 . . ?
C18 C17 H17B 108.8 . . ?
H17A C17 H17B 107.7 . . ?
C24 C29 H29 119.6 . . ?
C28 C29 C24 120.87(19) . . ?
C28 C29 H29 119.6 . . ?
N4 C33 C32 111.69(17) . . ?
N4 C33 H33 124.2 . . ?
C32 C33 H33 124.2 . . ?
C26 C27 H27 120.3 . . ?
C28 C27 C26 119.42(18) . . ?
C28 C27 H27 120.3 . . ?
C29 C28 H28 119.9 . . ?
C27 C28 C29 120.24(19) . . ?
C27 C28 H28 119.9 . . ?
C3 C4 C5 119.51(18) . . ?
C3 C4 H4 120.2 . . ?
C5 C4 H4 120.2 . . ?
C18 C23 H23 119.7 . . ?
C18 C23 C22 120.6(2) . . ?
C22 C23 H23 119.7 . . ?
C18 C19 H19 120.3 . . ?
C18 C19 C20 119.4(2) . . ?
C20 C19 H19 120.3 . . ?
C23 C22 H22 119.9 . . ?
C21 C22 C23 120.2(2) . . ?
C21 C22 H22 119.9 . . ?
C19 C20 H20 119.8 . . ?
C21 C20 C19 120.4(2) . . ?
C21 C20 H20 119.8 . . ?
C22 C21 C20 120.1(2) . . ?
C22 C21 H21 119.9 . . ?
C20 C21 H21 119.9 . . ?

loop_
_geom_bond_atom_site_label_1
_geom_bond_atom_site_label_2
_geom_bond_distance
_geom_bond_site_symmetry_2
_geom_bond_publ_flag
O1 C16 1.216(2) . ?
O2 C7 1.206(2) . ?
N3 N4 1.367(2) . ?
N3 C8 1.457(2) . ?
N3 C30 1.365(2) . ?
N2 C1 1.409(2) . ?
N2 C7 1.365(2) . ?
N2 C9 1.467(2) . ?
N1 C15 1.415(2) . ?
N1 C16 1.366(2) . ?
N1 C17 1.466(2) . ?
N4 C33 1.325(3) . ?
C1 C2 1.393(3) . ?
C1 C6 1.398(3) . ?
C11 H11 0.9500 . ?
C11 C10 1.381(3) . ?
C11 C12 1.395(3) . ?
C15 C14 1.378(2) . ?
C15 C10 1.398(2) . ?
C7 C8 1.559(2) . ?
C16 C9 1.546(2) . ?
C14 H14 0.9500 . ?
C14 C13 1.395(3) . ?
C10 C9 1.496(2) . ?
C2 H2 0.9500 . ?
C2 C3 1.381(3) . ?
C9 C8 1.622(2) . ?
C8 C24 1.518(2) . ?
C6 H6 0.9500 . ?
C6 C5 1.384(3) . ?
C24 C25 1.392(3) . ?
C24 C29 1.399(3) . ?
C30 C31 1.493(3) . ?
C30 C32 1.368(3) . ?
C18 C17 1.510(3) . ?
C18 C23 1.386(3) . ?
C18 C19 1.394(3) . ?
C25 H25 0.9500 . ?
C25 C26 1.386(3) . ?
C3 H3 0.9500 . ?
C3 C4 1.385(3) . ?
C12 H12 0.9500 . ?
C12 C13 1.384(3) . ?
C13 H13 0.9500 . ?
C26 H26 0.9500 . ?
C26 C27 1.389(3) . ?
C5 H5 0.9500 . ?
C5 C4 1.386(3) . ?
C31 H31A 0.9800 . ?
C31 H31B 0.9800 . ?
C31 H31C 0.9800 . ?
C32 H32 0.9500 . ?
C32 C33 1.401(3) . ?
C17 H17A 0.9900 . ?
C17 H17B 0.9900 . ?
C29 H29 0.9500 . ?
C29 C28 1.385(3) . ?
C33 H33 0.9500 . ?
C27 H27 0.9500 . ?
C27 C28 1.382(3) . ?
C28 H28 0.9500 . ?
C4 H4 0.9500 . ?
C23 H23 0.9500 . ?
C23 C22 1.388(3) . ?
C19 H19 0.9500 . ?
C19 C20 1.398(3) . ?
C22 H22 0.9500 . ?
C22 C21 1.366(4) . ?
C20 H20 0.9500 . ?
C20 C21 1.381(4) . ?
C21 H21 0.9500 . ?

loop_
_geom_torsion_atom_site_label_1
_geom_torsion_atom_site_label_2
_geom_torsion_atom_site_label_3
_geom_torsion_atom_site_label_4
_geom_torsion
_geom_torsion_site_symmetry_1
_geom_torsion_site_symmetry_2
_geom_torsion_site_symmetry_3
_geom_torsion_site_symmetry_4
_geom_torsion_publ_flag
O1 C16 C9 N2 -34.2(2) . . . . ?
O1 C16 C9 C10 -167.12(17) . . . . ?
O1 C16 C9 C8 63.3(2) . . . . ?
O2 C7 C8 N3 -76.2(2) . . . . ?
O2 C7 C8 C9 172.7(2) . . . . ?
O2 C7 C8 C24 50.4(3) . . . . ?
N3 N4 C33 C32 1.2(2) . . . . ?
N3 C8 C24 C25 -103.12(19) . . . . ?
N3 C8 C24 C29 74.94(19) . . . . ?
N3 C30 C32 C33 -0.5(2) . . . . ?
N2 C1 C2 C3 -179.75(17) . . . . ?
N2 C1 C6 C5 -179.83(16) . . . . ?
N2 C7 C8 N3 107.56(15) . . . . ?
N2 C7 C8 C9 -3.59(12) . . . . ?
N2 C7 C8 C24 -125.82(15) . . . . ?
N2 C9 C8 N3 -106.04(14) . . . . ?
N2 C9 C8 C7 3.35(11) . . . . ?
N2 C9 C8 C24 118.50(16) . . . . ?
N1 C15 C14 C13 177.80(17) . . . . ?
N1 C15 C10 C11 -176.82(15) . . . . ?
N1 C15 C10 C9 5.75(19) . . . . ?
N1 C16 C9 N2 146.44(15) . . . . ?
N1 C16 C9 C10 13.54(17) . . . . ?
N1 C16 C9 C8 -116.01(15) . . . . ?
N4 N3 C8 C7 0.6(2) . . . . ?
N4 N3 C8 C9 92.17(17) . . . . ?
N4 N3 C8 C24 -127.69(16) . . . . ?
N4 N3 C30 C31 -176.65(17) . . . . ?
N4 N3 C30 C32 1.3(2) . . . . ?
C1 N2 C7 O2 2.7(3) . . . . ?
C1 N2 C7 C8 179.13(18) . . . . ?
C1 N2 C9 C16 -63.3(2) . . . . ?
C1 N2 C9 C10 60.4(2) . . . . ?
C1 N2 C9 C8 -179.23(17) . . . . ?
C1 C2 C3 C4 -0.3(3) . . . . ?
C1 C6 C5 C4 -0.6(3) . . . . ?
C11 C10 C9 N2 42.5(3) . . . . ?
C11 C10 C9 C16 171.47(18) . . . . ?
C11 C10 C9 C8 -60.7(2) . . . . ?
C11 C12 C13 C14 2.9(3) . . . . ?
C15 N1 C16 O1 169.81(17) . . . . ?
C15 N1 C16 C9 -10.86(19) . . . . ?
C15 N1 C17 C18 -78.2(2) . . . . ?
C15 C14 C13 C12 -1.1(3) . . . . ?
C15 C10 C9 N2 -140.47(16) . . . . ?
C15 C10 C9 C16 -11.50(18) . . . . ?
C15 C10 C9 C8 116.38(16) . . . . ?
C7 N2 C1 C2 -178.10(18) . . . . ?
C7 N2 C1 C6 2.9(3) . . . . ?
C7 N2 C9 C16 112.11(15) . . . . ?
C7 N2 C9 C10 -124.19(17) . . . . ?
C7 N2 C9 C8 -3.83(13) . . . . ?
C7 C8 C24 C25 130.91(18) . . . . ?
C7 C8 C24 C29 -51.0(2) . . . . ?
C16 N1 C15 C14 -175.97(17) . . . . ?
C16 N1 C15 C10 3.5(2) . . . . ?
C16 N1 C17 C18 96.5(2) . . . . ?
C16 C9 C8 N3 138.81(15) . . . . ?
C16 C9 C8 C7 -111.81(15) . . . . ?
C16 C9 C8 C24 3.3(2) . . . . ?
C14 C15 C10 C11 2.7(3) . . . . ?
C14 C15 C10 C9 -174.73(16) . . . . ?
C10 C11 C12 C13 -1.8(3) . . . . ?
C10 C15 C14 C13 -1.6(3) . . . . ?
C10 C9 C8 N3 17.1(2) . . . . ?
C10 C9 C8 C7 126.44(15) . . . . ?
C10 C9 C8 C24 -118.41(18) . . . . ?
C2 C1 C6 C5 1.2(3) . . . . ?
C2 C3 C4 C5 1.0(3) . . . . ?
C9 N2 C1 C2 -4.3(3) . . . . ?
C9 N2 C1 C6 176.71(16) . . . . ?
C9 N2 C7 O2 -172.4(2) . . . . ?
C9 N2 C7 C8 3.98(13) . . . . ?
C9 C8 C24 C25 32.5(2) . . . . ?
C9 C8 C24 C29 -149.43(16) . . . . ?
C8 N3 N4 C33 -174.45(15) . . . . ?
C8 N3 C30 C31 -4.7(3) . . . . ?
C8 N3 C30 C32 173.23(17) . . . . ?
C8 C24 C25 C26 179.25(17) . . . . ?
C8 C24 C29 C28 -178.31(17) . . . . ?
C6 C1 C2 C3 -0.8(3) . . . . ?
C6 C5 C4 C3 -0.5(3) . . . . ?
C24 C25 C26 C27 -0.9(3) . . . . ?
C24 C29 C28 C27 -1.4(3) . . . . ?
C30 N3 N4 C33 -1.6(2) . . . . ?
C30 N3 C8 C7 -170.93(16) . . . . ?
C30 N3 C8 C9 -79.4(2) . . . . ?
C30 N3 C8 C24 60.8(2) . . . . ?
C30 C32 C33 N4 -0.5(2) . . . . ?
C18 C23 C22 C21 -1.1(3) . . . . ?
C18 C19 C20 C21 -1.0(3) . . . . ?
C25 C24 C29 C28 -0.1(3) . . . . ?
C25 C26 C27 C28 -0.6(3) . . . . ?
C12 C11 C10 C15 -0.9(3) . . . . ?
C12 C11 C10 C9 175.79(17) . . . . ?
C26 C27 C28 C29 1.7(3) . . . . ?
C31 C30 C32 C33 177.37(19) . . . . ?
C17 N1 C15 C14 -0.6(3) . . . . ?
C17 N1 C15 C10 178.89(16) . . . . ?
C17 N1 C16 O1 -5.5(3) . . . . ?
C17 N1 C16 C9 173.79(15) . . . . ?
C17 C18 C23 C22 179.71(18) . . . . ?
C17 C18 C19 C20 -178.66(17) . . . . ?
C29 C24 C25 C26 1.2(3) . . . . ?
C23 C18 C17 N1 109.7(2) . . . . ?
C23 C18 C19 C20 0.5(3) . . . . ?
C23 C22 C21 C20 0.6(3) . . . . ?
C19 C18 C17 N1 -71.2(2) . . . . ?
C19 C18 C23 C22 0.6(3) . . . . ?
C19 C20 C21 C22 0.5(3) . . . . ?
